data_9015322
loop_
_publ_author_name
'Goldsztaub, S.'

_publ_section_title
;
 Structure cristalline de la laurionite
 _cod_database_code 1011017
;
_journal_name_full 'Comptes Rendus Hebdomadaires des Seances de l'Academie des Sciences'
_journal_page_first 702
_journal_page_last 703
_journal_volume 204
_journal_year 1937
_chemical_formula_sum 'Cl O Pb'
_chemical_name_mineral Laurionite
_space_group_IT_number 62
_symmetry_space_group_name_Hall '-P 2c 2n'
_symmetry_space_group_name_H-M 'P n a m'
_cell_angle_alpha 90
_cell_angle_beta 90
_cell_angle_gamma 90
_cell_length_a 7.1
_cell_length_b 9.7
_cell_length_c 4.05
_cell_formula_units_Z 4
_cell_volume 278.923
_database_code_amcsd 0017924
_exptl_crystal_density_diffrn 6.159
_cod_duplicate_entry 1011017
_cod_original_cell_volume 278.924
_cod_original_formula_sum 'Pb Cl O'
_cod_database_code 9015322

loop_
_space_group_symop_operation_xyz
x,y,z
x,y,1/2-z
-x,-y,1/2+z
1/2-x,1/2+y,1/2+z
1/2+x,1/2-y,1/2-z
1/2+x,1/2-y,z
1/2-x,1/2+y,-z
-x,-y,-z

loop_
_atom_site_label
_atom_site_fract_x
_atom_site_fract_y
_atom_site_fract_z
Pb1 0.21000 0.10000 0.25000
Cl1 0.63000 0.08000 0.25000
O1 0.00000 -0.15500 0.25000

loop_
_cod_related_entry_id
_cod_related_entry_database
_cod_related_entry_code
1 AMCSD 0017924
